data_1570902
loop_
_publ_author_name
'Bortolamiol, Enrica'
'Botter, Eleonora'
'Cavarzerani, Enrico'
'Mauceri, Matteo'
'Demitri, Nicola'
'Rizzolio, Flavio'
'Visentin, Fabiano'
'Scattolin, Thomas'

_publ_section_title
;
 Rational Design of Palladium(II) Indenyl and Allyl Complexes Bearing
 Phosphine and Isocyanide Ancillary Ligands with Promising Antitumor
 Activity.
;
_journal_issue 2
_journal_name_full 'Molecules (Basel, Switzerland)'
_journal_page_first 345
_journal_paper_doi 10.3390/molecules29020345
_journal_volume 29
_journal_year 2024
_chemical_formula_moiety 'C34 H30 F3 N P Pd, Cl O4'
_chemical_formula_sum 'C34 H30 Cl F3 N O4 P Pd'
_chemical_formula_weight 746.41
_space_group_crystal_system monoclinic
_space_group_IT_number 14
_space_group_name_Hall '-P 2ybc'
_space_group_name_H-M_alt 'P 1 21/c 1'
_atom_sites_solution_hydrogens geom
_atom_sites_solution_primary direct
_atom_sites_solution_secondary difmap
_audit_creation_method SHELXL-2018/3
_cell_angle_alpha 90
_cell_angle_beta 99.74(3)
_cell_angle_gamma 90
_cell_formula_units_Z 4
_cell_length_a 15.295(3)
_cell_length_b 10.691(2)
_cell_length_c 19.120(4)
_cell_measurement_reflns_used 22965
_cell_measurement_temperature 100(2)
_cell_measurement_theta_max 31.098
_cell_measurement_theta_min 1.178
_cell_volume 3081.4(11)
_computing_cell_refinement 'XDS (Kabsch, 2010)'
_computing_data_collection 'Elettra XRD2 Data Collection SW'
_computing_data_reduction 'XDS (Kabsch, 2010)'
_computing_molecular_graphics 'Ortep3 for Windows - Coot'
_computing_publication_material 'enCIFer - publCIF'
_computing_structure_refinement 'SHELXL-2018/3 (Sheldrick, 2015)'
_computing_structure_solution 'SHELXT (Sheldrick, 2015)'
_diffrn_ambient_temperature 100(2)
_diffrn_measured_fraction_theta_full 0.994
_diffrn_measured_fraction_theta_max 0.909
_diffrn_measurement_device_type
;
'Arinax MD2s Goniometer, Pilatus 6M detector'
;
_diffrn_measurement_method 'Rotating crystal'
_diffrn_radiation_type Synchrotron
_diffrn_radiation_wavelength 0.620
_diffrn_reflns_av_R_equivalents 0.0281
_diffrn_reflns_av_unetI/netI 0.0189
_diffrn_reflns_Laue_measured_fraction_full 0.994
_diffrn_reflns_Laue_measured_fraction_max 0.909
_diffrn_reflns_limit_h_max 25
_diffrn_reflns_limit_h_min -25
_diffrn_reflns_limit_k_max 17
_diffrn_reflns_limit_k_min -17
_diffrn_reflns_limit_l_max 31
_diffrn_reflns_limit_l_min -31
_diffrn_reflns_number 71053
_diffrn_reflns_point_group_measured_fraction_full 0.994
_diffrn_reflns_point_group_measured_fraction_max 0.909
_diffrn_reflns_theta_full 21.839
_diffrn_reflns_theta_max 31.098
_diffrn_reflns_theta_min 1.178
_diffrn_source 'Elettra Synchrotron - XRD2 BL'
_diffrn_standards_decay_% 0
_diffrn_standards_interval_count 0
_diffrn_standards_number 0
_exptl_absorpt_coefficient_mu 0.548
_exptl_absorpt_correction_type none
_exptl_crystal_colour Orange
_exptl_crystal_density_diffrn 1.609
_exptl_crystal_description 'Thin rods'
_exptl_crystal_F_000 1512
_exptl_crystal_size_max 0.100
_exptl_crystal_size_mid 0.050
_exptl_crystal_size_min 0.020
_refine_diff_density_max 0.885
_refine_diff_density_min -1.236
_refine_diff_density_rms 0.093
_refine_ls_extinction_method none
_refine_ls_goodness_of_fit_ref 1.051
_refine_ls_hydrogen_treatment constr
_refine_ls_matrix_type full
_refine_ls_number_parameters 406
_refine_ls_number_reflns 13566
_refine_ls_number_restraints 0
_refine_ls_restrained_S_all 1.051
_refine_ls_R_factor_all 0.0273
_refine_ls_R_factor_gt 0.0260
_refine_ls_shift/su_max 0.002
_refine_ls_shift/su_mean 0.000
_refine_ls_structure_factor_coef Fsqd
_refine_ls_weighting_details 'w=1/[\s^2^(Fo^2^)+(0.0414P)^2^+1.1447P] where P=(Fo^2^+2Fc^2^)/3'
_refine_ls_weighting_scheme calc
_refine_ls_wR_factor_gt 0.0732
_refine_ls_wR_factor_ref 0.0741
_reflns_Friedel_coverage 0.000
_reflns_number_gt 12785
_reflns_number_total 13566
_reflns_threshold_expression 'I > 2\s(I)'
_cod_data_source_file EB48.cif
_cod_data_source_block EB48
_cod_original_cell_volume 3081.5(11)
_cod_original_sg_symbol_H-M 'P 21/c'
_cod_database_code 1570902
_shelx_shelxl_version_number 2018/3
_shelx_space_group_comment
;
The symmetry employed for this shelxl refinement is uniquely defined
by the following loop, which should always be used as a source of
symmetry information in preference to the above space-group names.
They are only intended as comments.
;
_shelx_estimated_absorpt_t_min 0.947
_shelx_estimated_absorpt_t_max 0.989

loop_
_space_group_symop_operation_xyz
'x, y, z'
'-x, y+1/2, -z+1/2'
'-x, -y, -z'
'x, -y-1/2, z-1/2'

loop_
_atom_site_label
_atom_site_type_symbol
_atom_site_fract_x
_atom_site_fract_y
_atom_site_fract_z
_atom_site_U_iso_or_equiv
_atom_site_adp_type
_atom_site_occupancy
_atom_site_site_symmetry_order
_atom_site_calc_flag
_atom_site_refinement_flags_posn
_atom_site_refinement_flags_adp
_atom_site_refinement_flags_occupancy
_atom_site_disorder_assembly
_atom_site_disorder_group
Pd_1 Pd 0.24898(2) 0.39439(2) 0.44544(2) 0.01668(2) Uani 1 1 d . . . . .
C1_2 C 0.44791(7) 0.20713(10) 0.32449(6) 0.02512(18) Uani 1 1 d . . . . .
H1_2 H 0.432368 0.116693 0.317056 0.030 Uiso 1 1 calc R U . . .
C2_2 C 0.43723(8) 0.27241(11) 0.25227(6) 0.02772(19) Uani 1 1 d . . . . .
H2A_2 H 0.471967 0.226793 0.221190 0.033 Uiso 1 1 calc R U . . .
H2B_2 H 0.374060 0.270114 0.229620 0.033 Uiso 1 1 calc R U . . .
C3_2 C 0.46850(9) 0.40818(11) 0.25946(7) 0.0292(2) Uani 1 1 d . . . . .
H3A_2 H 0.464731 0.445532 0.211665 0.035 Uiso 1 1 calc R U . . .
H3B_2 H 0.429014 0.456401 0.285503 0.035 Uiso 1 1 calc R U . . .
C4_2 C 0.56366(8) 0.41717(12) 0.29880(8) 0.0314(2) Uani 1 1 d . . . . .
H4A_2 H 0.580722 0.506297 0.305166 0.038 Uiso 1 1 calc R U . . .
H4B_2 H 0.603972 0.377104 0.270066 0.038 Uiso 1 1 calc R U . . .
C5_2 C 0.57421(8) 0.35364(12) 0.37132(7) 0.0292(2) Uani 1 1 d . . . . .
H5A_2 H 0.539601 0.400274 0.402079 0.035 Uiso 1 1 calc R U . . .
H5B_2 H 0.637394 0.356030 0.393922 0.035 Uiso 1 1 calc R U . . .
C6_2 C 0.54263(8) 0.21770(11) 0.36520(7) 0.0285(2) Uani 1 1 d . . . . .
H6A_2 H 0.582894 0.168207 0.340521 0.034 Uiso 1 1 calc R U . . .
H6B_2 H 0.545205 0.182232 0.413332 0.034 Uiso 1 1 calc R U . . .
N_2 N 0.38757(6) 0.26409(9) 0.36613(5) 0.02368(15) Uani 1 1 d . . . . .
C_2 C 0.33877(7) 0.31336(9) 0.39685(5) 0.02073(15) Uani 1 1 d . . . . .
Cl_5 Cl 0.20654(2) 0.03929(2) 0.24025(2) 0.02368(5) Uani 1 1 d . . . . .
O1_5 O 0.20901(10) 0.17049(9) 0.22680(6) 0.0498(3) Uani 1 1 d . . . . .
O2_5 O 0.27170(10) 0.00954(13) 0.30044(6) 0.0519(3) Uani 1 1 d . . . . .
O3_5 O 0.12176(11) 0.00311(19) 0.25384(10) 0.0834(7) Uani 1 1 d . . . . .
O4_5 O 0.22469(7) -0.02883(9) 0.17909(5) 0.03364(19) Uani 1 1 d . . . . .
FA_4 F 0.57482(6) 0.88697(9) 0.44763(6) 0.0414(2) Uani 1 1 d . . . . .
FB_4 F -0.06012(5) 0.90389(7) 0.42945(4) 0.02680(13) Uani 1 1 d . . . . .
FC_4 F 0.23560(5) 0.54634(7) 0.08103(3) 0.02672(13) Uani 1 1 d . . . . .
C18_4 C 0.24630(7) 0.68115(8) 0.25518(5) 0.01881(14) Uani 1 1 d . . . . .
H18_4 H 0.254232 0.760381 0.277867 0.023 Uiso 1 1 calc R U . . .
C17_4 C 0.24381(7) 0.67230(9) 0.18247(5) 0.01935(15) Uani 1 1 d . . . . .
H17_4 H 0.248934 0.744838 0.154747 0.023 Uiso 1 1 calc R U . . .
C16_4 C 0.23370(6) 0.55534(9) 0.15139(5) 0.01886(14) Uani 1 1 d . . . . .
C15_4 C 0.22188(7) 0.44782(9) 0.18851(5) 0.02089(16) Uani 1 1 d . . . . .
H15_4 H 0.213339 0.369231 0.165158 0.025 Uiso 1 1 calc R U . . .
C14_4 C 0.22285(7) 0.45791(8) 0.26152(5) 0.01907(15) Uani 1 1 d . . . . .
H14_4 H 0.213729 0.385623 0.288272 0.023 Uiso 1 1 calc R U . . .
C13_4 C 0.23714(6) 0.57360(8) 0.29534(5) 0.01640(13) Uani 1 1 d . . . . .
P_4 P 0.24501(2) 0.58610(2) 0.39092(2) 0.01573(4) Uani 1 1 d . . . . .
C7_4 C 0.15211(6) 0.68461(8) 0.40224(5) 0.01747(14) Uani 1 1 d . . . . .
C8_4 C 0.15210(7) 0.74887(10) 0.46605(5) 0.02188(16) Uani 1 1 d . . . . .
H8_4 H 0.201746 0.742124 0.503134 0.026 Uiso 1 1 calc R U . . .
C9_4 C 0.08009(7) 0.82250(10) 0.47566(6) 0.02285(17) Uani 1 1 d . . . . .
H9_4 H 0.080015 0.866820 0.518720 0.027 Uiso 1 1 calc R U . . .
C10_4 C 0.00876(6) 0.82939(9) 0.42093(5) 0.02095(15) Uani 1 1 d . . . . .
C11_4 C 0.00455(7) 0.76421(12) 0.35810(6) 0.02624(19) Uani 1 1 d . . . . .
H11_4 H -0.046431 0.768824 0.322109 0.031 Uiso 1 1 calc R U . . .
C12_4 C 0.07749(7) 0.69143(11) 0.34914(5) 0.02367(17) Uani 1 1 d . . . . .
H12_4 H 0.076364 0.645888 0.306329 0.028 Uiso 1 1 calc R U . . .
C1_4 C 0.34363(6) 0.68237(9) 0.41607(5) 0.01848(14) Uani 1 1 d . . . . .
C2_4 C 0.42599(7) 0.62240(10) 0.43090(6) 0.02236(16) Uani 1 1 d . . . . .
H2_4 H 0.428281 0.533733 0.433971 0.027 Uiso 1 1 calc R U . . .
C3_4 C 0.50460(7) 0.69065(12) 0.44121(6) 0.02727(19) Uani 1 1 d . . . . .
H3_4 H 0.560566 0.649882 0.450352 0.033 Uiso 1 1 calc R U . . .
C4_4 C 0.49874(8) 0.81947(12) 0.43774(6) 0.0282(2) Uani 1 1 d . . . . .
C5_4 C 0.41898(8) 0.88275(10) 0.42500(7) 0.0282(2) Uani 1 1 d . . . . .
H5_4 H 0.417359 0.971572 0.423972 0.034 Uiso 1 1 calc R U . . .
C6_4 C 0.34074(7) 0.81289(9) 0.41366(6) 0.02352(17) Uani 1 1 d . . . . .
H6_4 H 0.285091 0.854458 0.404238 0.028 Uiso 1 1 calc R U . . .
C4_3 C 0.01541(8) 0.38214(12) 0.40109(8) 0.0306(2) Uani 1 1 d . . . . .
H4_3 H -0.010815 0.462796 0.400268 0.037 Uiso 1 1 calc R U . . .
C5_3 C -0.01910(8) 0.29088(14) 0.35210(8) 0.0345(3) Uani 1 1 d . . . . .
H5_3 H -0.070648 0.308937 0.318386 0.041 Uiso 1 1 calc R U . . .
C6_3 C 0.02064(9) 0.17339(13) 0.35161(7) 0.0328(2) Uani 1 1 d . . . . .
H6_3 H -0.004696 0.112726 0.317871 0.039 Uiso 1 1 calc R U . . .
C9_3 C 0.08970(7) 0.35179(10) 0.45150(6) 0.02366(17) Uani 1 1 d . . . . .
C3_3 C 0.14416(8) 0.42356(11) 0.50876(6) 0.02678(19) Uani 1 1 d . . . . .
H3_3 H 0.138040 0.510108 0.518092 0.032 Uiso 1 1 calc R U . . .
C8_3 C 0.13016(7) 0.23242(9) 0.45023(5) 0.02128(16) Uani 1 1 d . . . . .
C7_3 C 0.09656(8) 0.14355(11) 0.39957(6) 0.02600(18) Uani 1 1 d . . . . .
H7_3 H 0.124740 0.064688 0.397820 0.031 Uiso 1 1 calc R U . . .
C1_3 C 0.20874(7) 0.23185(10) 0.50663(5) 0.02340(17) Uani 1 1 d . . . . .
H1_3 H 0.252895 0.168499 0.514138 0.028 Uiso 1 1 calc R U . . .
C2_3 C 0.20732(9) 0.34129(11) 0.54759(6) 0.0276(2) Uani 1 1 d . . . . .
H2_3 H 0.242153 0.357043 0.592758 0.033 Uiso 1 1 calc R U . . .

loop_
_atom_site_aniso_label
_atom_site_aniso_U_11
_atom_site_aniso_U_22
_atom_site_aniso_U_33
_atom_site_aniso_U_23
_atom_site_aniso_U_13
_atom_site_aniso_U_12
Pd_1 0.01930(4) 0.01531(4) 0.01645(4) 0.00230(2) 0.00593(2) 0.00085(2)
C1_2 0.0271(4) 0.0197(4) 0.0320(5) 0.0005(3) 0.0148(4) 0.0025(3)
C2_2 0.0313(5) 0.0269(5) 0.0272(4) -0.0008(4) 0.0114(4) 0.0008(4)
C3_2 0.0321(5) 0.0252(5) 0.0326(5) 0.0062(4) 0.0120(4) 0.0013(4)
C4_2 0.0282(5) 0.0261(5) 0.0428(6) 0.0032(5) 0.0144(5) -0.0016(4)
C5_2 0.0243(4) 0.0292(5) 0.0353(5) -0.0019(4) 0.0084(4) 0.0032(4)
C6_2 0.0264(4) 0.0264(5) 0.0353(5) 0.0050(4) 0.0123(4) 0.0074(4)
N_2 0.0240(4) 0.0203(3) 0.0289(4) 0.0025(3) 0.0105(3) 0.0011(3)
C_2 0.0214(4) 0.0183(4) 0.0236(4) 0.0039(3) 0.0069(3) 0.0008(3)
Cl_5 0.02700(10) 0.01520(8) 0.02932(11) -0.00006(7) 0.00617(9) -0.00065(7)
O1_5 0.0854(9) 0.0158(3) 0.0423(5) 0.0018(4) -0.0059(6) 0.0046(4)
O2_5 0.0723(8) 0.0474(6) 0.0310(5) 0.0074(4) -0.0060(5) 0.0214(6)
O3_5 0.0638(9) 0.1055(14) 0.0945(12) -0.0624(11) 0.0522(9) -0.0545(9)
O4_5 0.0466(5) 0.0249(4) 0.0312(4) -0.0011(3) 0.0117(4) 0.0066(4)
FA_4 0.0288(4) 0.0403(5) 0.0524(5) 0.0008(4) -0.0014(4) -0.0161(3)
FB_4 0.0229(3) 0.0286(3) 0.0305(3) 0.0007(2) 0.0092(3) 0.0083(2)
FC_4 0.0389(4) 0.0255(3) 0.0159(2) -0.0016(2) 0.0048(2) 0.0020(3)
C18_4 0.0246(4) 0.0139(3) 0.0189(3) 0.0000(3) 0.0064(3) -0.0003(3)
C17_4 0.0242(4) 0.0161(3) 0.0187(3) 0.0012(3) 0.0064(3) -0.0003(3)
C16_4 0.0217(4) 0.0186(3) 0.0162(3) -0.0008(3) 0.0028(3) 0.0013(3)
C15_4 0.0278(4) 0.0153(3) 0.0185(3) -0.0014(3) 0.0006(3) -0.0001(3)
C14_4 0.0238(4) 0.0142(3) 0.0185(3) 0.0005(3) 0.0016(3) -0.0010(3)
C13_4 0.0188(3) 0.0139(3) 0.0171(3) 0.0001(3) 0.0047(3) 0.0004(3)
P_4 0.01760(9) 0.01398(8) 0.01595(9) 0.00054(7) 0.00387(7) 0.00059(7)
C7_4 0.0191(3) 0.0161(3) 0.0176(3) -0.0006(3) 0.0043(3) 0.0016(3)
C8_4 0.0233(4) 0.0224(4) 0.0193(4) -0.0037(3) 0.0019(3) 0.0047(3)
C9_4 0.0242(4) 0.0221(4) 0.0225(4) -0.0041(3) 0.0047(3) 0.0037(3)
C10_4 0.0202(4) 0.0200(4) 0.0240(4) 0.0018(3) 0.0074(3) 0.0032(3)
C11_4 0.0210(4) 0.0343(5) 0.0229(4) -0.0022(4) 0.0019(3) 0.0068(4)
C12_4 0.0217(4) 0.0289(5) 0.0200(4) -0.0043(3) 0.0021(3) 0.0048(3)
C1_4 0.0203(3) 0.0170(3) 0.0178(3) 0.0002(3) 0.0021(3) -0.0010(3)
C2_4 0.0201(4) 0.0217(4) 0.0244(4) -0.0008(3) 0.0012(3) 0.0000(3)
C3_4 0.0204(4) 0.0298(5) 0.0303(5) -0.0011(4) 0.0006(4) -0.0023(4)
C4_4 0.0258(4) 0.0302(5) 0.0273(4) 0.0005(4) 0.0005(4) -0.0100(4)
C5_4 0.0306(5) 0.0207(4) 0.0317(5) 0.0023(4) 0.0004(4) -0.0066(4)
C6_4 0.0250(4) 0.0175(4) 0.0270(4) 0.0017(3) 0.0013(3) -0.0016(3)
C4_3 0.0218(4) 0.0296(5) 0.0426(6) 0.0110(4) 0.0122(4) 0.0044(4)
C5_3 0.0236(4) 0.0393(6) 0.0395(6) 0.0128(5) 0.0019(4) -0.0017(4)
C6_3 0.0320(5) 0.0346(6) 0.0302(5) 0.0032(4) 0.0010(4) -0.0065(4)
C9_3 0.0244(4) 0.0219(4) 0.0279(4) 0.0038(3) 0.0138(3) 0.0008(3)
C3_3 0.0343(5) 0.0231(4) 0.0274(4) -0.0015(4) 0.0181(4) -0.0007(4)
C8_3 0.0243(4) 0.0197(4) 0.0215(4) 0.0042(3) 0.0085(3) -0.0007(3)
C7_3 0.0300(5) 0.0225(4) 0.0260(4) 0.0012(4) 0.0062(4) -0.0022(4)
C1_3 0.0288(4) 0.0213(4) 0.0208(4) 0.0061(3) 0.0063(3) -0.0010(3)
C2_3 0.0391(5) 0.0280(5) 0.0180(4) 0.0019(3) 0.0110(4) -0.0054(4)

loop_
_atom_type_symbol
_atom_type_description
_atom_type_scat_dispersion_real
_atom_type_scat_dispersion_imag
_atom_type_scat_source
C C 0.0020 0.0012 'International Tables Vol C Tables 4.2.6.8 and 6.1.1.4'
N N 0.0042 0.0025 'International Tables Vol C Tables 4.2.6.8 and 6.1.1.4'
O O 0.0077 0.0045 'International Tables Vol C Tables 4.2.6.8 and 6.1.1.4'
Cl Cl 0.1198 0.1216 'International Tables Vol C Tables 4.2.6.8 and 6.1.1.4'
P P 0.0809 0.0720 'International Tables Vol C Tables 4.2.6.8 and 6.1.1.4'
Pd Pd -1.3766 0.7904 'International Tables Vol C Tables 4.2.6.8 and 6.1.1.4'
F F 0.0129 0.0077 'International Tables Vol C Tables 4.2.6.8 and 6.1.1.4'
H H 0.0000 0.0000 'International Tables Vol C Tables 4.2.6.8 and 6.1.1.4'

loop_
_geom_angle_atom_site_label_1
_geom_angle_atom_site_label_2
_geom_angle_atom_site_label_3
_geom_angle
_geom_angle_site_symmetry_1
_geom_angle_site_symmetry_3
_geom_angle_publ_flag
C_2 Pd_1 C3_3 162.12(4) . . ?
C_2 Pd_1 C2_3 128.53(5) . . ?
C3_3 Pd_1 C2_3 37.49(5) . . ?
C_2 Pd_1 C1_3 100.32(4) . . ?
C3_3 Pd_1 C1_3 61.94(4) . . ?
C2_3 Pd_1 C1_3 36.81(4) . . ?
C_2 Pd_1 P_4 98.31(3) . . ?
C3_3 Pd_1 P_4 99.11(3) . . ?
C2_3 Pd_1 P_4 129.50(3) . . ?
C1_3 Pd_1 P_4 160.38(3) . . ?
C_2 Pd_1 C9_3 134.40(4) . . ?
C3_3 Pd_1 C9_3 35.87(4) . . ?
C2_3 Pd_1 C9_3 59.18(5) . . ?
C1_3 Pd_1 C9_3 58.55(4) . . ?
P_4 Pd_1 C9_3 103.44(3) . . ?
C_2 Pd_1 C8_3 106.10(4) . . ?
C3_3 Pd_1 C8_3 58.55(4) . . ?
C2_3 Pd_1 C8_3 58.59(4) . . ?
C1_3 Pd_1 C8_3 35.40(4) . . ?
P_4 Pd_1 C8_3 131.71(3) . . ?
C9_3 Pd_1 C8_3 32.84(3) . . ?
N_2 C1_2 C6_2 109.01(10) . . ?
N_2 C1_2 C2_2 108.83(9) . . ?
C6_2 C1_2 C2_2 111.89(10) . . ?
N_2 C1_2 H1_2 109.0 . . ?
C6_2 C1_2 H1_2 109.0 . . ?
C2_2 C1_2 H1_2 109.0 . . ?
C3_2 C2_2 C1_2 111.60(10) . . ?
C3_2 C2_2 H2A_2 109.3 . . ?
C1_2 C2_2 H2A_2 109.3 . . ?
C3_2 C2_2 H2B_2 109.3 . . ?
C1_2 C2_2 H2B_2 109.3 . . ?
H2A_2 C2_2 H2B_2 108.0 . . ?
C4_2 C3_2 C2_2 111.27(10) . . ?
C4_2 C3_2 H3A_2 109.4 . . ?
C2_2 C3_2 H3A_2 109.4 . . ?
C4_2 C3_2 H3B_2 109.4 . . ?
C2_2 C3_2 H3B_2 109.4 . . ?
H3A_2 C3_2 H3B_2 108.0 . . ?
C3_2 C4_2 C5_2 111.43(10) . . ?
C3_2 C4_2 H4A_2 109.3 . . ?
C5_2 C4_2 H4A_2 109.3 . . ?
C3_2 C4_2 H4B_2 109.3 . . ?
C5_2 C4_2 H4B_2 109.3 . . ?
H4A_2 C4_2 H4B_2 108.0 . . ?
C4_2 C5_2 C6_2 111.68(11) . . ?
C4_2 C5_2 H5A_2 109.3 . . ?
C6_2 C5_2 H5A_2 109.3 . . ?
C4_2 C5_2 H5B_2 109.3 . . ?
C6_2 C5_2 H5B_2 109.3 . . ?
H5A_2 C5_2 H5B_2 107.9 . . ?
C1_2 C6_2 C5_2 111.66(9) . . ?
C1_2 C6_2 H6A_2 109.3 . . ?
C5_2 C6_2 H6A_2 109.3 . . ?
C1_2 C6_2 H6B_2 109.3 . . ?
C5_2 C6_2 H6B_2 109.3 . . ?
H6A_2 C6_2 H6B_2 107.9 . . ?
C_2 N_2 C1_2 176.92(11) . . ?
N_2 C_2 Pd_1 176.61(10) . . ?
O3_5 Cl_5 O2_5 109.10(12) . . ?
O3_5 Cl_5 O1_5 110.72(12) . . ?
O2_5 Cl_5 O1_5 109.18(8) . . ?
O3_5 Cl_5 O4_5 108.53(8) . . ?
O2_5 Cl_5 O4_5 109.72(7) . . ?
O1_5 Cl_5 O4_5 109.58(7) . . ?
C17_4 C18_4 C13_4 120.28(8) . . ?
C17_4 C18_4 H18_4 119.9 . . ?
C13_4 C18_4 H18_4 119.9 . . ?
C16_4 C17_4 C18_4 118.33(9) . . ?
C16_4 C17_4 H17_4 120.8 . . ?
C18_4 C17_4 H17_4 120.8 . . ?
FC_4 C16_4 C15_4 118.61(8) . . ?
FC_4 C16_4 C17_4 118.16(9) . . ?
C15_4 C16_4 C17_4 123.23(9) . . ?
C16_4 C15_4 C14_4 118.00(8) . . ?
C16_4 C15_4 H15_4 121.0 . . ?
C14_4 C15_4 H15_4 121.0 . . ?
C13_4 C14_4 C15_4 120.37(8) . . ?
C13_4 C14_4 H14_4 119.8 . . ?
C15_4 C14_4 H14_4 119.8 . . ?
C14_4 C13_4 C18_4 119.68(8) . . ?
C14_4 C13_4 P_4 120.66(7) . . ?
C18_4 C13_4 P_4 119.65(7) . . ?
C7_4 P_4 C13_4 104.08(5) . . ?
C7_4 P_4 C1_4 105.74(5) . . ?
C13_4 P_4 C1_4 102.60(5) . . ?
C7_4 P_4 Pd_1 115.22(3) . . ?
C13_4 P_4 Pd_1 112.55(3) . . ?
C1_4 P_4 Pd_1 115.29(4) . . ?
C12_4 C7_4 C8_4 119.20(9) . . ?
C12_4 C7_4 P_4 120.34(7) . . ?
C8_4 C7_4 P_4 120.35(7) . . ?
C9_4 C8_4 C7_4 120.63(9) . . ?
C9_4 C8_4 H8_4 119.7 . . ?
C7_4 C8_4 H8_4 119.7 . . ?
C10_4 C9_4 C8_4 118.17(9) . . ?
C10_4 C9_4 H9_4 120.9 . . ?
C8_4 C9_4 H9_4 120.9 . . ?
FB_4 C10_4 C9_4 118.18(9) . . ?
FB_4 C10_4 C11_4 118.64(10) . . ?
C9_4 C10_4 C11_4 123.18(9) . . ?
C10_4 C11_4 C12_4 117.91(10) . . ?
C10_4 C11_4 H11_4 121.0 . . ?
C12_4 C11_4 H11_4 121.0 . . ?
C11_4 C12_4 C7_4 120.84(9) . . ?
C11_4 C12_4 H12_4 119.6 . . ?
C7_4 C12_4 H12_4 119.6 . . ?
C6_4 C1_4 C2_4 119.14(9) . . ?
C6_4 C1_4 P_4 122.37(8) . . ?
C2_4 C1_4 P_4 118.12(7) . . ?
C3_4 C2_4 C1_4 121.01(10) . . ?
C3_4 C2_4 H2_4 119.5 . . ?
C1_4 C2_4 H2_4 119.5 . . ?
C4_4 C3_4 C2_4 117.94(10) . . ?
C4_4 C3_4 H3_4 121.0 . . ?
C2_4 C3_4 H3_4 121.0 . . ?
FA_4 C4_4 C5_4 118.43(11) . . ?
FA_4 C4_4 C3_4 118.50(11) . . ?
C5_4 C4_4 C3_4 123.07(10) . . ?
C4_4 C5_4 C6_4 118.29(10) . . ?
C4_4 C5_4 H5_4 120.9 . . ?
C6_4 C5_4 H5_4 120.9 . . ?
C5_4 C6_4 C1_4 120.52(10) . . ?
C5_4 C6_4 H6_4 119.7 . . ?
C1_4 C6_4 H6_4 119.7 . . ?
C5_3 C4_3 C9_3 118.18(11) . . ?
C5_3 C4_3 H4_3 120.9 . . ?
C9_3 C4_3 H4_3 120.9 . . ?
C4_3 C5_3 C6_3 121.25(12) . . ?
C4_3 C5_3 H5_3 119.4 . . ?
C6_3 C5_3 H5_3 119.4 . . ?
C7_3 C6_3 C5_3 121.22(12) . . ?
C7_3 C6_3 H6_3 119.4 . . ?
C5_3 C6_3 H6_3 119.4 . . ?
C4_3 C9_3 C8_3 120.16(11) . . ?
C4_3 C9_3 C3_3 133.04(11) . . ?
C8_3 C9_3 C3_3 106.69(10) . . ?
C4_3 C9_3 Pd_1 127.62(8) . . ?
C8_3 C9_3 Pd_1 74.46(6) . . ?
C3_3 C9_3 Pd_1 60.45(6) . . ?
C2_3 C3_3 C9_3 108.36(10) . . ?
C2_3 C3_3 Pd_1 72.76(6) . . ?
C9_3 C3_3 Pd_1 83.67(6) . . ?
C2_3 C3_3 H3_3 125.8 . . ?
C9_3 C3_3 H3_3 125.8 . . ?
Pd_1 C3_3 H3_3 110.3 . . ?
C7_3 C8_3 C9_3 120.97(10) . . ?
C7_3 C8_3 C1_3 131.79(10) . . ?
C9_3 C8_3 C1_3 107.17(9) . . ?
C7_3 C8_3 Pd_1 128.82(7) . . ?
C9_3 C8_3 Pd_1 72.70(6) . . ?
C1_3 C8_3 Pd_1 61.69(5) . . ?
C6_3 C7_3 C8_3 118.13(11) . . ?
C6_3 C7_3 H7_3 120.9 . . ?
C8_3 C7_3 H7_3 120.9 . . ?
C2_3 C1_3 C8_3 108.41(10) . . ?
C2_3 C1_3 Pd_1 71.19(6) . . ?
C8_3 C1_3 Pd_1 82.91(6) . . ?
C2_3 C1_3 H1_3 125.8 . . ?
C8_3 C1_3 H1_3 125.8 . . ?
Pd_1 C1_3 H1_3 112.4 . . ?
C1_3 C2_3 C3_3 107.26(10) . . ?
C1_3 C2_3 Pd_1 72.00(6) . . ?
C3_3 C2_3 Pd_1 69.75(6) . . ?
C1_3 C2_3 H2_3 126.4 . . ?
C3_3 C2_3 H2_3 126.4 . . ?
Pd_1 C2_3 H2_3 123.5 . . ?

loop_
_geom_bond_atom_site_label_1
_geom_bond_atom_site_label_2
_geom_bond_distance
_geom_bond_site_symmetry_2
_geom_bond_publ_flag
Pd_1 C_2 1.9827(11) . ?
Pd_1 C3_3 2.1885(12) . ?
Pd_1 C2_3 2.2278(11) . ?
Pd_1 C1_3 2.2384(10) . ?
Pd_1 P_4 2.2955(4) . ?
Pd_1 C9_3 2.5003(11) . ?
Pd_1 C8_3 2.5231(11) . ?
C1_2 N_2 1.4508(14) . ?
C1_2 C6_2 1.5284(18) . ?
C1_2 C2_2 1.5312(17) . ?
C1_2 H1_2 1.0000 . ?
C2_2 C3_2 1.5272(17) . ?
C2_2 H2A_2 0.9900 . ?
C2_2 H2B_2 0.9900 . ?
C3_2 C4_2 1.524(2) . ?
C3_2 H3A_2 0.9900 . ?
C3_2 H3B_2 0.9900 . ?
C4_2 C5_2 1.5277(19) . ?
C4_2 H4A_2 0.9900 . ?
C4_2 H4B_2 0.9900 . ?
C5_2 C6_2 1.5297(18) . ?
C5_2 H5A_2 0.9900 . ?
C5_2 H5B_2 0.9900 . ?
C6_2 H6A_2 0.9900 . ?
C6_2 H6B_2 0.9900 . ?
N_2 C_2 1.1523(14) . ?
Cl_5 O3_5 1.4187(14) . ?
Cl_5 O2_5 1.4250(12) . ?
Cl_5 O1_5 1.4277(11) . ?
Cl_5 O4_5 1.4439(10) . ?
FA_4 C4_4 1.3550(13) . ?
FB_4 C10_4 1.3523(12) . ?
FC_4 C16_4 1.3539(11) . ?
C18_4 C17_4 1.3876(13) . ?
C18_4 C13_4 1.4027(13) . ?
C18_4 H18_4 0.9500 . ?
C17_4 C16_4 1.3819(14) . ?
C17_4 H17_4 0.9500 . ?
C16_4 C15_4 1.3787(14) . ?
C15_4 C14_4 1.3977(14) . ?
C15_4 H15_4 0.9500 . ?
C14_4 C13_4 1.3956(13) . ?
C14_4 H14_4 0.9500 . ?
C13_4 P_4 1.8160(10) . ?
P_4 C7_4 1.8109(10) . ?
P_4 C1_4 1.8223(10) . ?
C7_4 C12_4 1.3953(14) . ?
C7_4 C8_4 1.4002(13) . ?
C8_4 C9_4 1.3910(14) . ?
C8_4 H8_4 0.9500 . ?
C9_4 C10_4 1.3801(15) . ?
C9_4 H9_4 0.9500 . ?
C10_4 C11_4 1.3809(15) . ?
C11_4 C12_4 1.3943(15) . ?
C11_4 H11_4 0.9500 . ?
C12_4 H12_4 0.9500 . ?
C1_4 C6_4 1.3966(14) . ?
C1_4 C2_4 1.3991(14) . ?
C2_4 C3_4 1.3918(15) . ?
C2_4 H2_4 0.9500 . ?
C3_4 C4_4 1.3811(18) . ?
C3_4 H3_4 0.9500 . ?
C4_4 C5_4 1.3801(18) . ?
C5_4 C6_4 1.3962(16) . ?
C5_4 H5_4 0.9500 . ?
C6_4 H6_4 0.9500 . ?
C4_3 C5_3 1.393(2) . ?
C4_3 C9_3 1.3982(17) . ?
C4_3 H4_3 0.9500 . ?
C5_3 C6_3 1.396(2) . ?
C5_3 H5_3 0.9500 . ?
C6_3 C7_3 1.3895(18) . ?
C6_3 H6_3 0.9500 . ?
C9_3 C8_3 1.4203(15) . ?
C9_3 C3_3 1.4741(17) . ?
C3_3 C2_3 1.4196(18) . ?
C3_3 H3_3 0.9500 . ?
C8_3 C7_3 1.3917(16) . ?
C8_3 C1_3 1.4728(16) . ?
C7_3 H7_3 0.9500 . ?
C1_3 C2_3 1.4102(16) . ?
C1_3 H1_3 0.9500 . ?
C2_3 H2_3 0.9500 . ?

loop_
_geom_torsion_atom_site_label_1
_geom_torsion_atom_site_label_2
_geom_torsion_atom_site_label_3
_geom_torsion_atom_site_label_4
_geom_torsion
_geom_torsion_site_symmetry_1
_geom_torsion_site_symmetry_2
_geom_torsion_site_symmetry_3
_geom_torsion_site_symmetry_4
_geom_torsion_publ_flag
N_2 C1_2 C2_2 C3_2 66.67(12) . . . . ?
C6_2 C1_2 C2_2 C3_2 -53.86(13) . . . . ?
C1_2 C2_2 C3_2 C4_2 54.99(13) . . . . ?
C2_2 C3_2 C4_2 C5_2 -55.61(14) . . . . ?
C3_2 C4_2 C5_2 C6_2 55.06(13) . . . . ?
N_2 C1_2 C6_2 C5_2 -67.31(12) . . . . ?
C2_2 C1_2 C6_2 C5_2 53.12(13) . . . . ?
C4_2 C5_2 C6_2 C1_2 -53.71(13) . . . . ?
C13_4 C18_4 C17_4 C16_4 -1.09(14) . . . . ?
C18_4 C17_4 C16_4 FC_4 -176.87(9) . . . . ?
C18_4 C17_4 C16_4 C15_4 3.08(15) . . . . ?
FC_4 C16_4 C15_4 C14_4 178.02(9) . . . . ?
C17_4 C16_4 C15_4 C14_4 -1.93(15) . . . . ?
C16_4 C15_4 C14_4 C13_4 -1.21(15) . . . . ?
C15_4 C14_4 C13_4 C18_4 3.08(14) . . . . ?
C15_4 C14_4 C13_4 P_4 -176.35(8) . . . . ?
C17_4 C18_4 C13_4 C14_4 -1.90(14) . . . . ?
C17_4 C18_4 C13_4 P_4 177.54(7) . . . . ?
C14_4 C13_4 P_4 C7_4 -117.26(8) . . . . ?
C18_4 C13_4 P_4 C7_4 63.30(8) . . . . ?
C14_4 C13_4 P_4 C1_4 132.70(8) . . . . ?
C18_4 C13_4 P_4 C1_4 -46.73(8) . . . . ?
C14_4 C13_4 P_4 Pd_1 8.17(9) . . . . ?
C18_4 C13_4 P_4 Pd_1 -171.26(7) . . . . ?
C13_4 P_4 C7_4 C12_4 25.07(9) . . . . ?
C1_4 P_4 C7_4 C12_4 132.79(9) . . . . ?
Pd_1 P_4 C7_4 C12_4 -98.65(8) . . . . ?
C13_4 P_4 C7_4 C8_4 -158.78(8) . . . . ?
C1_4 P_4 C7_4 C8_4 -51.06(9) . . . . ?
Pd_1 P_4 C7_4 C8_4 77.50(9) . . . . ?
C12_4 C7_4 C8_4 C9_4 -2.38(16) . . . . ?
P_4 C7_4 C8_4 C9_4 -178.57(8) . . . . ?
C7_4 C8_4 C9_4 C10_4 0.53(16) . . . . ?
C8_4 C9_4 C10_4 FB_4 -178.07(10) . . . . ?
C8_4 C9_4 C10_4 C11_4 1.80(17) . . . . ?
FB_4 C10_4 C11_4 C12_4 177.70(10) . . . . ?
C9_4 C10_4 C11_4 C12_4 -2.17(18) . . . . ?
C10_4 C11_4 C12_4 C7_4 0.22(17) . . . . ?
C8_4 C7_4 C12_4 C11_4 1.99(16) . . . . ?
P_4 C7_4 C12_4 C11_4 178.19(9) . . . . ?
C7_4 P_4 C1_4 C6_4 -23.85(10) . . . . ?
C13_4 P_4 C1_4 C6_4 84.93(9) . . . . ?
Pd_1 P_4 C1_4 C6_4 -152.36(8) . . . . ?
C7_4 P_4 C1_4 C2_4 163.11(8) . . . . ?
C13_4 P_4 C1_4 C2_4 -88.11(9) . . . . ?
Pd_1 P_4 C1_4 C2_4 34.60(9) . . . . ?
C6_4 C1_4 C2_4 C3_4 -1.83(16) . . . . ?
P_4 C1_4 C2_4 C3_4 171.44(9) . . . . ?
C1_4 C2_4 C3_4 C4_4 1.25(17) . . . . ?
C2_4 C3_4 C4_4 FA_4 -179.94(11) . . . . ?
C2_4 C3_4 C4_4 C5_4 0.37(19) . . . . ?
FA_4 C4_4 C5_4 C6_4 178.96(11) . . . . ?
C3_4 C4_4 C5_4 C6_4 -1.4(2) . . . . ?
C4_4 C5_4 C6_4 C1_4 0.74(18) . . . . ?
C2_4 C1_4 C6_4 C5_4 0.81(16) . . . . ?
P_4 C1_4 C6_4 C5_4 -172.17(9) . . . . ?
C9_3 C4_3 C5_3 C6_3 -1.94(19) . . . . ?
C4_3 C5_3 C6_3 C7_3 -0.6(2) . . . . ?
C5_3 C4_3 C9_3 C8_3 2.47(16) . . . . ?
C5_3 C4_3 C9_3 C3_3 178.12(11) . . . . ?
C5_3 C4_3 C9_3 Pd_1 95.72(13) . . . . ?
C4_3 C9_3 C3_3 C2_3 175.03(12) . . . . ?
C8_3 C9_3 C3_3 C2_3 -8.89(11) . . . . ?
Pd_1 C9_3 C3_3 C2_3 -69.45(7) . . . . ?
C4_3 C9_3 C3_3 Pd_1 -115.52(12) . . . . ?
C8_3 C9_3 C3_3 Pd_1 60.56(7) . . . . ?
C4_3 C9_3 C8_3 C7_3 -0.53(15) . . . . ?
C3_3 C9_3 C8_3 C7_3 -177.21(9) . . . . ?
Pd_1 C9_3 C8_3 C7_3 -125.36(10) . . . . ?
C4_3 C9_3 C8_3 C1_3 176.80(10) . . . . ?
C3_3 C9_3 C8_3 C1_3 0.12(11) . . . . ?
Pd_1 C9_3 C8_3 C1_3 51.97(7) . . . . ?
C4_3 C9_3 C8_3 Pd_1 124.84(10) . . . . ?
C3_3 C9_3 C8_3 Pd_1 -51.85(7) . . . . ?
C5_3 C6_3 C7_3 C8_3 2.55(18) . . . . ?
C9_3 C8_3 C7_3 C6_3 -1.98(16) . . . . ?
C1_3 C8_3 C7_3 C6_3 -178.56(11) . . . . ?
Pd_1 C8_3 C7_3 C6_3 -94.14(13) . . . . ?
C7_3 C8_3 C1_3 C2_3 -174.31(11) . . . . ?
C9_3 C8_3 C1_3 C2_3 8.76(11) . . . . ?
Pd_1 C8_3 C1_3 C2_3 67.42(7) . . . . ?
C7_3 C8_3 C1_3 Pd_1 118.26(11) . . . . ?
C9_3 C8_3 C1_3 Pd_1 -58.67(7) . . . . ?
C8_3 C1_3 C2_3 C3_3 -14.28(12) . . . . ?
Pd_1 C1_3 C2_3 C3_3 61.19(8) . . . . ?
C8_3 C1_3 C2_3 Pd_1 -75.47(7) . . . . ?
C9_3 C3_3 C2_3 C1_3 14.37(12) . . . . ?
Pd_1 C3_3 C2_3 C1_3 -62.65(8) . . . . ?
C9_3 C3_3 C2_3 Pd_1 77.02(7) . . . . ?
